data_7132004
loop_
_publ_author_name
'Goodall, Joe C.'
'Sajjad, Muhammad Arif'
'Thompson, Emily A.'
'Page, Samuel J.'
'Kerrigan, Adam M.'
'Jenkins, Huw T.'
'Lynam, Jason Martin'
'Macgregor, Stuart Alan'
'Weller, Andrew S.'

_publ_section_title
;
 In Crystallo Lattice Adaptivity Triggered by Solid-Gas Reactions of
 Cationic Group 7 Pincer Complexes
;
_journal_name_full 'Chemical Communications'
_journal_paper_doi 10.1039/D3CC03201A
_journal_year 2023
_chemical_formula_moiety 'C23 H39 Br N O4 P2 Re'
_chemical_formula_sum 'C23 H39 Br N O4 P2 Re'
_chemical_formula_weight 721.60
_space_group_crystal_system orthorhombic
_space_group_IT_number 33
_space_group_name_Hall 'P 2c -2n'
_space_group_name_H-M_alt 'P n a 21'
_atom_sites_solution_hydrogens geom
_atom_sites_solution_primary dual
_audit_creation_date 2023-06-22
_audit_creation_method
;
Olex2 1.5
(compiled 2021.08.20 svn.r13c46975 for OlexSys, GUI svn.r6396)
;
_audit_update_record
;
2023-06-22 deposited with the CCDC.	2023-08-03 downloaded from the CCDC.
;
_cell_angle_alpha 90
_cell_angle_beta 90
_cell_angle_gamma 90
_cell_formula_units_Z 4
_cell_length_a 24.3315(2)
_cell_length_b 10.26090(10)
_cell_length_c 11.21410(10)
_cell_measurement_reflns_used 25416
_cell_measurement_temperature 110.05(10)
_cell_measurement_theta_max 76.5850
_cell_measurement_theta_min 3.6060
_cell_volume 2799.75(4)
_computing_cell_refinement 'CrysAlisPro 1.171.41.113a (Rigaku OD, 2021)'
_computing_data_collection 'CrysAlisPro 1.171.41.113a (Rigaku OD, 2021)'
_computing_data_reduction 'CrysAlisPro 1.171.41.113a (Rigaku OD, 2021)'
_computing_molecular_graphics 'Olex2 1.5 (Dolomanov et al., 2009)'
_computing_publication_material 'Olex2 1.5 (Dolomanov et al., 2009)'
_computing_structure_refinement 'SHELXL 2018/3 (Sheldrick, 2015)'
_computing_structure_solution 'SHELXT 2018/2 (Sheldrick, 2018)'
_diffrn_ambient_environment N~2~
_diffrn_ambient_temperature 110.05(10)
_diffrn_detector 'Hybrid Pixel Array Detector'
_diffrn_detector_area_resol_mean 10.0000
_diffrn_detector_type HyPix
_diffrn_measured_fraction_theta_full 1.000
_diffrn_measured_fraction_theta_max 0.990
_diffrn_measurement_details
;
List of Runs (angles in degrees, time in seconds):

  # Type    Start    End  Width  t~exp~   \w     \q     \k     \f   Frames
#--------------------------------------------------------------------------
  1  \w   -116.00 -65.00   0.50    1.00    --  -48.70-140.00-140.00  102
  2  \w    -96.00 -56.00   0.50    1.00    --  -48.70 140.00 -80.00   80
  3  \w    -86.00 -26.00   0.50    1.00    --  -48.70 130.00 105.00  120
  4  \w   -118.00 -93.00   0.50    1.00    --  -48.70-130.00  33.00   50
  5  \w     49.00  86.00   0.50    1.00    --   48.70-140.00-140.00   74
  6  \w     37.00  69.00   0.50    1.00    --   48.70-130.00  33.00   64
  7  \w    111.00 136.00   0.50    3.00    --  107.75 130.00 105.00   50
  8  \w     52.00  77.00   0.50    3.00    --  107.75-130.00  33.00   50
  9  \w     83.00 108.00   0.50    3.00    --  107.75-140.00-140.00   50
 10  \w    107.00 137.00   0.50    3.00    --  107.75 140.00 -80.00   60
 11  \w   -118.00 -74.00   0.50    1.00    --  -48.70-125.00  60.00   88
 12  \w   -118.00 -79.00   0.50    1.00    --  -48.70-125.00 -90.00   78
 13  \w   -116.00 -73.00   0.50    1.00    --  -48.70-125.00-120.00   86
 14  \w   -120.00 -48.00   0.50    1.00    --  -48.70 -77.00-120.00  144
 15  \w   -114.00 -44.00   0.50    1.00    --  -48.70 -77.00 -60.00  140
 16  \w     64.00 115.00   0.50    1.00    --   48.70  57.00-120.00  102
 17  \w     35.00 121.00   0.50    3.00    --  107.75 -57.00   0.00  172
 18  \w     38.00 112.00   0.50    3.00    --  107.75-125.00-180.00  148
 19  \w     68.00 117.00   0.50    3.00    --  107.75 -37.00   0.00   98
 20  \w    150.00 175.00   0.50    3.00    --  107.75  37.00-180.00   50
 21  \w     95.00 146.00   0.50    3.00    --  107.75  37.00-180.00  102
 22  \w     33.00 120.00   0.50    3.00    --  107.75 -19.00-120.00  174
 23  \w    141.00 177.00   0.50    3.00    --  107.75 125.00  60.00   72
 24  \w     83.00 109.00   0.50    3.00    --  107.75-125.00  60.00   52
 25  \w     40.00 103.00   0.50    3.00    --  107.75 -99.00-120.00  126
 26  \w     97.00 178.00   0.50    3.00    --  107.75  19.00 120.00  162
 27  \w     41.00 106.00   0.50    3.00    --  107.75 -99.00 150.00  130
 28  \w    114.00 166.00   0.50    3.00    --  107.75  19.00   0.00  104
 29  \w     37.00  76.00   0.50    3.00    --  107.75 -99.00-150.00   78
 30  \w     37.00 106.00   0.50    3.00    --  107.75 -99.00 -30.00  138
 31  \w     44.00 105.00   0.50    3.00    --  107.75 -99.00  30.00  122
 32  \w    123.00 149.00   0.50    3.00    --  107.75  37.00 -90.00   52
 33  \w     35.00 109.00   0.50    3.00    --  107.75 -57.00-180.00  148
 34  \w    112.00 177.00   0.50    3.00    --  107.75  19.00  60.00  130
;
_diffrn_measurement_device 'four-circle diffractometer'
_diffrn_measurement_device_type 'SuperNova, Dual, Cu at home/near, HyPix'
_diffrn_measurement_method '\w scans'
_diffrn_orient_matrix_type 'CrysAlisPro convention (1999,Acta A55,543-557)'
_diffrn_orient_matrix_UB_11 -0.0223845000
_diffrn_orient_matrix_UB_12 -0.0368337000
_diffrn_orient_matrix_UB_13 -0.1240376000
_diffrn_orient_matrix_UB_21 -0.0591871000
_diffrn_orient_matrix_UB_22 0.0187948000
_diffrn_orient_matrix_UB_23 0.0456086000
_diffrn_orient_matrix_UB_31 0.0020027000
_diffrn_orient_matrix_UB_32 0.1443226000
_diffrn_orient_matrix_UB_33 -0.0375832000
_diffrn_radiation_monochromator mirror
_diffrn_radiation_probe x-ray
_diffrn_radiation_type 'Cu K\a'
_diffrn_radiation_wavelength 1.54184
_diffrn_reflns_av_R_equivalents 0.0382
_diffrn_reflns_av_unetI/netI 0.0260
_diffrn_reflns_Laue_measured_fraction_full 1.000
_diffrn_reflns_Laue_measured_fraction_max 0.990
_diffrn_reflns_limit_h_max 30
_diffrn_reflns_limit_h_min -30
_diffrn_reflns_limit_k_max 12
_diffrn_reflns_limit_k_min -10
_diffrn_reflns_limit_l_max 14
_diffrn_reflns_limit_l_min -14
_diffrn_reflns_number 32476
_diffrn_reflns_point_group_measured_fraction_full 0.986
_diffrn_reflns_point_group_measured_fraction_max 0.963
_diffrn_reflns_theta_full 67.684
_diffrn_reflns_theta_max 76.931
_diffrn_reflns_theta_min 3.633
_diffrn_source 'micro-focus sealed X-ray tube'
_diffrn_source_type 'SuperNova (Cu) X-ray Source'
_exptl_absorpt_coefficient_mu 11.464
_exptl_absorpt_correction_T_max 1.00000
_exptl_absorpt_correction_T_min 0.42571
_exptl_absorpt_correction_type multi-scan
_exptl_absorpt_process_details
;
CrysAlisPro 1.171.41.113a (Rigaku Oxford Diffraction, 2021)
Empirical absorption correction using spherical harmonics,
implemented in SCALE3 ABSPACK scaling algorithm.
;
_exptl_crystal_colour 'clear light yellow'
_exptl_crystal_colour_lustre clear
_exptl_crystal_colour_modifier light
_exptl_crystal_colour_primary yellow
_exptl_crystal_density_diffrn 1.712
_exptl_crystal_description block
_exptl_crystal_F_000 1424
_exptl_crystal_recrystallization_method 'toluene/hexane -30C'
_exptl_crystal_size_max 0.23
_exptl_crystal_size_mid 0.11
_exptl_crystal_size_min 0.04
_refine_diff_density_max 1.139
_refine_diff_density_min -1.063
_refine_diff_density_rms 0.095
_refine_ls_abs_structure_details
;
 Flack x determined using 2513 quotients [(I+)-(I-)]/[(I+)+(I-)]
 (Parsons, Flack and Wagner, Acta Cryst. B69 (2013) 249-259).
;
_refine_ls_abs_structure_Flack -0.033(6)
_refine_ls_extinction_method none
_refine_ls_goodness_of_fit_ref 1.092
_refine_ls_hydrogen_treatment constr
_refine_ls_matrix_type full
_refine_ls_number_parameters 301
_refine_ls_number_reflns 5693
_refine_ls_number_restraints 1
_refine_ls_restrained_S_all 1.091
_refine_ls_R_factor_all 0.0232
_refine_ls_R_factor_gt 0.0227
_refine_ls_shift/su_max 0.001
_refine_ls_shift/su_mean 0.000
_refine_ls_structure_factor_coef Fsqd
_refine_ls_weighting_details 'w=1/[\s^2^(Fo^2^)+(0.0320P)^2^+3.6465P] where P=(Fo^2^+2Fc^2^)/3'
_refine_ls_weighting_scheme calc
_refine_ls_wR_factor_gt 0.0595
_refine_ls_wR_factor_ref 0.0598
_reflns_Friedel_coverage 0.847
_reflns_Friedel_fraction_full 0.969
_reflns_Friedel_fraction_max 0.932
_reflns_number_gt 5609
_reflns_number_total 5693
_reflns_threshold_expression 'I > 2\s(I)'
_cod_data_source_file d3cc03201a2.cif
_cod_data_source_block asw22124
_cod_database_code 7132004
_shelx_shelxl_version_number 2018/3
_chemical_oxdiff_formula 'C19 H31 Re1 P2 N1 O4 Br1'
_chemical_oxdiff_usercomment 'JG082 - toluene/hex -30C'
_shelx_space_group_comment
;
The symmetry employed for this shelxl refinement is uniquely defined
by the following loop, which should always be used as a source of
symmetry information in preference to the above space-group names.
They are only intended as comments.
;
_shelx_estimated_absorpt_t_max 0.657
_shelx_estimated_absorpt_t_min 0.178
_olex2_refinement_description
;
1. Fixed Uiso
 At 1.2 times of:
  All C(H) groups
 At 1.5 times of:
  All C(H,H,H) groups
2.a Aromatic/amide H refined with riding coordinates:
 C12(H12), C13(H13), C14(H14)
2.b Idealised Me refined as rotating group:
 C18(H18A,H18B,H18C), C5(H5A,H5B,H5C), C4(H4A,H4B,H4C), C19(H19A,H19B,H19C),
 C17(H17A,H17B,H17C), C8(H8A,H8B,H8C), C6(H6A,H6B,H6C), C9(H9A,H9B,H9C),
 C21(H21A,H21B,H21C), C10(H10A,H10B,H10C), C22(H22A,H22B,H22C), C23(H23A,H23B,
 H23C)
;
_olex2_submission_special_instructions 'No special instructions were received'
_oxdiff_exptl_absorpt_empirical_details
;
Empirical correction (ABSPACK) includes:
- Absorption correction using spherical harmonics
- Frame scaling
;
_oxdiff_exptl_absorpt_empirical_full_max 2.500
_oxdiff_exptl_absorpt_empirical_full_min 0.684

loop_
_space_group_symop_operation_xyz
'x, y, z'
'-x, -y, z+1/2'
'x+1/2, -y+1/2, z'
'-x+1/2, y+1/2, z+1/2'

loop_
_atom_site_label
_atom_site_type_symbol
_atom_site_fract_x
_atom_site_fract_y
_atom_site_fract_z
_atom_site_U_iso_or_equiv
_atom_site_adp_type
_atom_site_occupancy
_atom_site_site_symmetry_order
_atom_site_calc_flag
_atom_site_refinement_flags_posn
_atom_site_refinement_flags_adp
_atom_site_refinement_flags_occupancy
_atom_site_disorder_assembly
_atom_site_disorder_group
Re1 Re 0.36628(2) 0.18856(2) 0.46731(3) 0.01389(7) Uani 1 1 d . . . . .
Br1 Br 0.29441(2) 0.25973(6) 0.29964(6) 0.02226(13) Uani 1 1 d . . . . .
P2 P 0.29793(6) 0.19865(13) 0.62264(14) 0.0172(3) Uani 1 1 d . . . . .
P1 P 0.43953(6) 0.27643(13) 0.34807(13) 0.0161(3) Uani 1 1 d . . . . .
O3 O 0.42723(16) 0.4374(4) 0.3607(4) 0.0201(8) Uani 1 1 d . . . . .
O1 O 0.44709(17) 0.0475(4) 0.6282(4) 0.0295(9) Uani 1 1 d . . . . .
N1 N 0.36339(17) 0.3953(5) 0.5097(4) 0.0150(9) Uani 1 1 d . . . . .
O4 O 0.29457(16) 0.3596(4) 0.6487(4) 0.0221(8) Uani 1 1 d . . . . .
O2 O 0.3515(2) -0.0865(4) 0.3663(5) 0.0362(11) Uani 1 1 d . . . . .
C12 C 0.3883(2) 0.6165(5) 0.4601(7) 0.0201(10) Uani 1 1 d . . . . .
H12 H 0.409354 0.674804 0.412774 0.024 Uiso 1 1 calc R U . . .
C18 C 0.2226(3) 0.0404(6) 0.5116(6) 0.0277(13) Uani 1 1 d . . . . .
H18A H 0.244289 0.058712 0.439827 0.042 Uiso 1 1 calc R U . . .
H18B H 0.184708 0.020036 0.488827 0.042 Uiso 1 1 calc R U . . .
H18C H 0.238620 -0.034185 0.553796 0.042 Uiso 1 1 calc R U . . .
C3 C 0.4423(3) 0.2541(5) 0.1793(6) 0.0224(12) Uani 1 1 d . . . . .
C16 C 0.2231(2) 0.1602(6) 0.5935(6) 0.0228(11) Uani 1 1 d . . . . .
C5 C 0.4192(3) 0.1165(6) 0.1559(6) 0.0278(13) Uani 1 1 d . . . . .
H5A H 0.440816 0.052195 0.200212 0.042 Uiso 1 1 calc R U . . .
H5B H 0.421156 0.097185 0.070400 0.042 Uiso 1 1 calc R U . . .
H5C H 0.380775 0.112729 0.182143 0.042 Uiso 1 1 calc R U . . .
C7 C 0.5106(2) 0.2780(7) 0.4133(6) 0.0247(12) Uani 1 1 d . . . . .
C15 C 0.3269(2) 0.4442(5) 0.5898(5) 0.0189(10) Uani 1 1 d . . . . .
C4 C 0.4062(3) 0.3592(6) 0.1214(6) 0.0271(12) Uani 1 1 d . . . . .
H4A H 0.368484 0.351031 0.150903 0.041 Uiso 1 1 calc R U . . .
H4B H 0.406590 0.348140 0.034617 0.041 Uiso 1 1 calc R U . . .
H4C H 0.420607 0.445630 0.141777 0.041 Uiso 1 1 calc R U . . .
C19 C 0.1870(2) 0.1311(6) 0.7027(6) 0.0286(13) Uani 1 1 d . . . . .
H19A H 0.200482 0.052365 0.742638 0.043 Uiso 1 1 calc R U . . .
H19B H 0.148942 0.117424 0.676941 0.043 Uiso 1 1 calc R U . . .
H19C H 0.188552 0.204808 0.758097 0.043 Uiso 1 1 calc R U . . .
C17 C 0.1976(3) 0.2790(7) 0.5306(7) 0.0326(15) Uani 1 1 d . . . . .
H17A H 0.195496 0.352081 0.586669 0.049 Uiso 1 1 calc R U . . .
H17B H 0.160612 0.256929 0.502665 0.049 Uiso 1 1 calc R U . . .
H17C H 0.220541 0.303718 0.462354 0.049 Uiso 1 1 calc R U . . .
C8 C 0.5065(3) 0.3272(7) 0.5429(7) 0.0287(15) Uani 1 1 d . . . . .
H8A H 0.495607 0.419189 0.542879 0.043 Uiso 1 1 calc R U . . .
H8B H 0.542211 0.317855 0.582168 0.043 Uiso 1 1 calc R U . . .
H8C H 0.478889 0.275882 0.585955 0.043 Uiso 1 1 calc R U . . .
C11 C 0.3926(2) 0.4830(5) 0.4456(5) 0.0180(12) Uani 1 1 d . . . . .
C13 C 0.3521(3) 0.6624(6) 0.5462(6) 0.0228(11) Uani 1 1 d . . . . .
H13 H 0.349089 0.753468 0.560086 0.027 Uiso 1 1 calc R U . . .
C1 C 0.4166(2) 0.1082(5) 0.5699(5) 0.0212(11) Uani 1 1 d . . . . .
C20 C 0.3196(3) 0.1509(7) 0.7770(5) 0.0278(13) Uani 1 1 d . . . . .
C2 C 0.3572(3) 0.0155(6) 0.4041(6) 0.0243(12) Uani 1 1 d . . . . .
C6 C 0.4990(3) 0.2635(7) 0.1208(6) 0.0320(14) Uani 1 1 d . . . . .
H6A H 0.513918 0.351206 0.132843 0.048 Uiso 1 1 calc R U . . .
H6B H 0.495620 0.246065 0.035201 0.048 Uiso 1 1 calc R U . . .
H6C H 0.523689 0.199238 0.156940 0.048 Uiso 1 1 calc R U . . .
C9 C 0.5332(3) 0.1377(6) 0.4109(7) 0.0296(13) Uani 1 1 d . . . . .
H9A H 0.508750 0.080491 0.456414 0.044 Uiso 1 1 calc R U . . .
H9B H 0.570004 0.136284 0.446607 0.044 Uiso 1 1 calc R U . . .
H9C H 0.535364 0.107275 0.328234 0.044 Uiso 1 1 calc R U . . .
C14 C 0.3202(2) 0.5765(5) 0.6120(5) 0.0219(11) Uani 1 1 d . . . . .
H14 H 0.294808 0.606922 0.670030 0.026 Uiso 1 1 calc R U . . .
C21 C 0.3301(3) 0.0032(7) 0.7772(7) 0.0370(16) Uani 1 1 d . . . . .
H21A H 0.295391 -0.042850 0.762953 0.056 Uiso 1 1 calc R U . . .
H21B H 0.345080 -0.022960 0.854663 0.056 Uiso 1 1 calc R U . . .
H21C H 0.356351 -0.018754 0.714119 0.056 Uiso 1 1 calc R U . . .
C10 C 0.5509(3) 0.3726(7) 0.3516(7) 0.0365(15) Uani 1 1 d . . . . .
H10A H 0.565530 0.331812 0.279257 0.055 Uiso 1 1 calc R U . . .
H10B H 0.581181 0.393138 0.405999 0.055 Uiso 1 1 calc R U . . .
H10C H 0.531477 0.453030 0.330290 0.055 Uiso 1 1 calc R U . . .
C22 C 0.3730(3) 0.2279(8) 0.8053(6) 0.0319(14) Uani 1 1 d . . . . .
H22A H 0.396637 0.229622 0.734509 0.048 Uiso 1 1 calc R U . . .
H22B H 0.392573 0.185473 0.871095 0.048 Uiso 1 1 calc R U . . .
H22C H 0.363556 0.317339 0.828165 0.048 Uiso 1 1 calc R U . . .
C23 C 0.2797(3) 0.1853(9) 0.8777(6) 0.043(2) Uani 1 1 d . . . . .
H23A H 0.265711 0.273866 0.865702 0.065 Uiso 1 1 calc R U . . .
H23B H 0.298948 0.180500 0.954396 0.065 Uiso 1 1 calc R U . . .
H23C H 0.248995 0.123579 0.877546 0.065 Uiso 1 1 calc R U . . .

loop_
_atom_site_aniso_label
_atom_site_aniso_U_11
_atom_site_aniso_U_22
_atom_site_aniso_U_33
_atom_site_aniso_U_23
_atom_site_aniso_U_13
_atom_site_aniso_U_12
Re1 0.01335(11) 0.01101(11) 0.01731(11) 0.00112(11) 0.00027(10) -0.00002(6)
Br1 0.0196(2) 0.0232(3) 0.0240(3) 0.0051(3) -0.0049(2) -0.0023(2)
P2 0.0165(6) 0.0164(6) 0.0188(7) 0.0026(5) 0.0014(5) -0.0003(5)
P1 0.0142(6) 0.0134(6) 0.0208(6) 0.0001(5) 0.0011(5) 0.0001(5)
O3 0.0205(19) 0.0139(18) 0.026(2) 0.0028(15) 0.0065(16) -0.0024(14)
O1 0.024(2) 0.033(2) 0.032(2) 0.013(2) -0.0040(19) 0.0091(17)
N1 0.018(2) 0.009(2) 0.018(2) -0.0013(16) -0.0013(15) -0.0010(15)
O4 0.023(2) 0.019(2) 0.024(2) -0.0033(16) 0.0102(16) -0.0025(15)
O2 0.056(3) 0.014(2) 0.039(3) -0.0047(19) 0.003(2) -0.009(2)
C12 0.022(2) 0.014(2) 0.025(3) -0.001(3) -0.003(3) -0.0027(17)
C18 0.021(3) 0.025(3) 0.036(3) -0.003(2) 0.001(2) -0.006(2)
C3 0.026(3) 0.019(3) 0.022(3) 0.003(2) 0.009(2) 0.004(2)
C16 0.015(2) 0.024(3) 0.029(3) 0.003(2) 0.003(2) 0.001(2)
C5 0.038(3) 0.025(3) 0.020(3) 0.002(2) 0.006(2) 0.005(2)
C7 0.016(3) 0.021(3) 0.037(3) 0.005(3) 0.000(3) -0.003(2)
C15 0.017(2) 0.017(2) 0.022(3) -0.002(2) -0.002(2) 0.002(2)
C4 0.032(3) 0.027(3) 0.022(3) 0.006(2) 0.003(3) 0.006(2)
C19 0.021(3) 0.029(3) 0.036(3) 0.003(3) 0.009(3) -0.002(2)
C17 0.021(3) 0.031(3) 0.045(4) 0.016(3) -0.005(3) 0.001(3)
C8 0.021(3) 0.027(3) 0.037(4) -0.003(3) -0.007(3) -0.005(2)
C11 0.018(2) 0.012(2) 0.025(3) 0.0024(19) -0.002(2) 0.0013(18)
C13 0.026(3) 0.015(2) 0.027(3) -0.004(2) -0.004(2) 0.001(2)
C1 0.019(3) 0.019(2) 0.025(3) 0.002(2) 0.004(2) -0.002(2)
C20 0.024(3) 0.047(4) 0.012(3) 0.007(2) 0.002(2) 0.000(3)
C2 0.027(3) 0.018(3) 0.027(3) 0.004(2) 0.002(2) 0.000(2)
C6 0.032(3) 0.034(3) 0.030(3) 0.004(3) 0.012(3) 0.006(3)
C9 0.026(3) 0.024(3) 0.039(3) 0.000(3) -0.001(3) 0.006(2)
C14 0.023(3) 0.021(3) 0.021(3) -0.005(2) -0.003(2) 0.002(2)
C21 0.024(3) 0.041(4) 0.045(4) 0.022(3) 0.001(3) 0.000(3)
C10 0.021(3) 0.036(4) 0.053(4) 0.006(3) 0.000(3) -0.004(3)
C22 0.031(3) 0.048(4) 0.017(3) -0.003(3) -0.005(3) 0.002(3)
C23 0.031(4) 0.080(6) 0.019(3) 0.003(3) 0.004(3) 0.006(3)

loop_
_atom_type_symbol
_atom_type_description
_atom_type_scat_dispersion_real
_atom_type_scat_dispersion_imag
_atom_type_scat_source
C C 0.0181 0.0091 'International Tables Vol C Tables 4.2.6.8 and 6.1.1.4'
H H 0.0000 0.0000 'International Tables Vol C Tables 4.2.6.8 and 6.1.1.4'
Br Br -0.6763 1.2805 'International Tables Vol C Tables 4.2.6.8 and 6.1.1.4'
N N 0.0311 0.0180 'International Tables Vol C Tables 4.2.6.8 and 6.1.1.4'
O O 0.0492 0.0322 'International Tables Vol C Tables 4.2.6.8 and 6.1.1.4'
P P 0.2955 0.4335 'International Tables Vol C Tables 4.2.6.8 and 6.1.1.4'
Re Re -5.2083 5.8923 'International Tables Vol C Tables 4.2.6.8 and 6.1.1.4'

loop_
_exptl_crystal_face_index_h
_exptl_crystal_face_index_k
_exptl_crystal_face_index_l
_exptl_crystal_face_perp_dist
-1 7 0 0.0433
-6 -2 7 0.0867
0 -7 1 0.0611
6 -4 -5 0.0674
5 3 -6 0.0901
16 -1 0 0.0267
-16 0 0 0.0114
3 -6 2 0.0604
2 6 -2 0.0497

loop_
_geom_angle_atom_site_label_1
_geom_angle_atom_site_label_2
_geom_angle_atom_site_label_3
_geom_angle
_geom_angle_site_symmetry_1
_geom_angle_site_symmetry_3
_geom_angle_publ_flag
P2 Re1 Br1 92.59(4) . . ?
P1 Re1 Br1 89.50(4) . . ?
P1 Re1 P2 153.82(5) . . ?
N1 Re1 Br1 82.30(12) . . ?
N1 Re1 P2 77.16(13) . . ?
N1 Re1 P1 77.28(13) . . ?
C1 Re1 Br1 169.12(18) . . ?
C1 Re1 P2 91.50(17) . . ?
C1 Re1 P1 91.27(17) . . ?
C1 Re1 N1 108.4(2) . . ?
C1 Re1 C2 83.9(3) . . ?
C2 Re1 Br1 85.31(19) . . ?
C2 Re1 P2 103.10(19) . . ?
C2 Re1 P1 103.08(19) . . ?
C2 Re1 N1 167.6(2) . . ?
O4 P2 Re1 101.63(15) . . ?
O4 P2 C16 100.9(2) . . ?
O4 P2 C20 96.3(3) . . ?
C16 P2 Re1 122.0(2) . . ?
C20 P2 Re1 117.5(2) . . ?
C20 P2 C16 112.1(3) . . ?
O3 P1 Re1 100.91(14) . . ?
O3 P1 C3 102.0(2) . . ?
O3 P1 C7 97.0(3) . . ?
C3 P1 Re1 122.2(2) . . ?
C7 P1 Re1 118.0(2) . . ?
C7 P1 C3 110.8(3) . . ?
C11 O3 P1 120.6(3) . . ?
C15 N1 Re1 121.7(4) . . ?
C11 N1 Re1 121.0(4) . . ?
C11 N1 C15 116.6(5) . . ?
C15 O4 P2 121.4(3) . . ?
C11 C12 H12 121.1 . . ?
C11 C12 C13 117.7(6) . . ?
C13 C12 H12 121.1 . . ?
H18A C18 H18B 109.5 . . ?
H18A C18 H18C 109.5 . . ?
H18B C18 H18C 109.5 . . ?
C16 C18 H18A 109.5 . . ?
C16 C18 H18B 109.5 . . ?
C16 C18 H18C 109.5 . . ?
C5 C3 P1 105.4(4) . . ?
C4 C3 P1 108.3(4) . . ?
C4 C3 C5 111.2(5) . . ?
C6 C3 P1 116.7(5) . . ?
C6 C3 C5 108.3(5) . . ?
C6 C3 C4 106.9(5) . . ?
C18 C16 P2 106.1(4) . . ?
C18 C16 C19 108.5(5) . . ?
C18 C16 C17 111.0(6) . . ?
C19 C16 P2 116.9(4) . . ?
C19 C16 C17 106.8(5) . . ?
C17 C16 P2 107.6(4) . . ?
C3 C5 H5A 109.5 . . ?
C3 C5 H5B 109.5 . . ?
C3 C5 H5C 109.5 . . ?
H5A C5 H5B 109.5 . . ?
H5A C5 H5C 109.5 . . ?
H5B C5 H5C 109.5 . . ?
C8 C7 P1 108.0(5) . . ?
C8 C7 C10 105.0(6) . . ?
C9 C7 P1 108.3(4) . . ?
C9 C7 C8 110.2(5) . . ?
C9 C7 C10 110.7(5) . . ?
C10 C7 P1 114.5(5) . . ?
N1 C15 C14 123.8(5) . . ?
O4 C15 N1 117.9(5) . . ?
O4 C15 C14 118.3(5) . . ?
C3 C4 H4A 109.5 . . ?
C3 C4 H4B 109.5 . . ?
C3 C4 H4C 109.5 . . ?
H4A C4 H4B 109.5 . . ?
H4A C4 H4C 109.5 . . ?
H4B C4 H4C 109.5 . . ?
C16 C19 H19A 109.5 . . ?
C16 C19 H19B 109.5 . . ?
C16 C19 H19C 109.5 . . ?
H19A C19 H19B 109.5 . . ?
H19A C19 H19C 109.5 . . ?
H19B C19 H19C 109.5 . . ?
C16 C17 H17A 109.5 . . ?
C16 C17 H17B 109.5 . . ?
C16 C17 H17C 109.5 . . ?
H17A C17 H17B 109.5 . . ?
H17A C17 H17C 109.5 . . ?
H17B C17 H17C 109.5 . . ?
C7 C8 H8A 109.5 . . ?
C7 C8 H8B 109.5 . . ?
C7 C8 H8C 109.5 . . ?
H8A C8 H8B 109.5 . . ?
H8A C8 H8C 109.5 . . ?
H8B C8 H8C 109.5 . . ?
O3 C11 C12 118.1(5) . . ?
N1 C11 O3 118.0(5) . . ?
N1 C11 C12 123.8(5) . . ?
C12 C13 H13 119.7 . . ?
C14 C13 C12 120.6(5) . . ?
C14 C13 H13 119.7 . . ?
O1 C1 Re1 173.7(5) . . ?
C21 C20 P2 107.8(5) . . ?
C21 C20 C22 111.3(5) . . ?
C22 C20 P2 106.9(4) . . ?
C23 C20 P2 116.2(5) . . ?
C23 C20 C21 109.3(6) . . ?
C23 C20 C22 105.2(6) . . ?
O2 C2 Re1 179.4(7) . . ?
C3 C6 H6A 109.5 . . ?
C3 C6 H6B 109.5 . . ?
C3 C6 H6C 109.5 . . ?
H6A C6 H6B 109.5 . . ?
H6A C6 H6C 109.5 . . ?
H6B C6 H6C 109.5 . . ?
C7 C9 H9A 109.5 . . ?
C7 C9 H9B 109.5 . . ?
C7 C9 H9C 109.5 . . ?
H9A C9 H9B 109.5 . . ?
H9A C9 H9C 109.5 . . ?
H9B C9 H9C 109.5 . . ?
C15 C14 H14 121.3 . . ?
C13 C14 C15 117.4(5) . . ?
C13 C14 H14 121.3 . . ?
C20 C21 H21A 109.5 . . ?
C20 C21 H21B 109.5 . . ?
C20 C21 H21C 109.5 . . ?
H21A C21 H21B 109.5 . . ?
H21A C21 H21C 109.5 . . ?
H21B C21 H21C 109.5 . . ?
C7 C10 H10A 109.5 . . ?
C7 C10 H10B 109.5 . . ?
C7 C10 H10C 109.5 . . ?
H10A C10 H10B 109.5 . . ?
H10A C10 H10C 109.5 . . ?
H10B C10 H10C 109.5 . . ?
C20 C22 H22A 109.5 . . ?
C20 C22 H22B 109.5 . . ?
C20 C22 H22C 109.5 . . ?
H22A C22 H22B 109.5 . . ?
H22A C22 H22C 109.5 . . ?
H22B C22 H22C 109.5 . . ?
C20 C23 H23A 109.5 . . ?
C20 C23 H23B 109.5 . . ?
C20 C23 H23C 109.5 . . ?
H23A C23 H23B 109.5 . . ?
H23A C23 H23C 109.5 . . ?
H23B C23 H23C 109.5 . . ?

loop_
_geom_bond_atom_site_label_1
_geom_bond_atom_site_label_2
_geom_bond_distance
_geom_bond_site_symmetry_2
_geom_bond_publ_flag
Re1 Br1 2.6697(7) . ?
Re1 P2 2.4105(15) . ?
Re1 P1 2.4036(14) . ?
Re1 N1 2.175(5) . ?
Re1 C1 1.873(6) . ?
Re1 C2 1.925(6) . ?
P2 O4 1.679(4) . ?
P2 C16 1.891(6) . ?
P2 C20 1.875(6) . ?
P1 O3 1.684(4) . ?
P1 C3 1.908(6) . ?
P1 C7 1.878(6) . ?
O3 C11 1.356(7) . ?
O1 C1 1.168(7) . ?
N1 C15 1.358(7) . ?
N1 C11 1.353(7) . ?
O4 C15 1.345(7) . ?
O2 C2 1.137(8) . ?
C12 H12 0.9500 . ?
C12 C11 1.383(7) . ?
C12 C13 1.390(9) . ?
C18 H18A 0.9800 . ?
C18 H18B 0.9800 . ?
C18 H18C 0.9800 . ?
C18 C16 1.534(9) . ?
C3 C5 1.543(9) . ?
C3 C4 1.535(8) . ?
C3 C6 1.529(8) . ?
C16 C19 1.537(8) . ?
C16 C17 1.539(9) . ?
C5 H5A 0.9800 . ?
C5 H5B 0.9800 . ?
C5 H5C 0.9800 . ?
C7 C8 1.541(10) . ?
C7 C9 1.541(9) . ?
C7 C10 1.544(9) . ?
C15 C14 1.390(8) . ?
C4 H4A 0.9800 . ?
C4 H4B 0.9800 . ?
C4 H4C 0.9800 . ?
C19 H19A 0.9800 . ?
C19 H19B 0.9800 . ?
C19 H19C 0.9800 . ?
C17 H17A 0.9800 . ?
C17 H17B 0.9800 . ?
C17 H17C 0.9800 . ?
C8 H8A 0.9800 . ?
C8 H8B 0.9800 . ?
C8 H8C 0.9800 . ?
C13 H13 0.9500 . ?
C13 C14 1.386(9) . ?
C20 C21 1.536(10) . ?
C20 C22 1.554(10) . ?
C20 C23 1.531(9) . ?
C6 H6A 0.9800 . ?
C6 H6B 0.9800 . ?
C6 H6C 0.9800 . ?
C9 H9A 0.9800 . ?
C9 H9B 0.9800 . ?
C9 H9C 0.9800 . ?
C14 H14 0.9500 . ?
C21 H21A 0.9800 . ?
C21 H21B 0.9800 . ?
C21 H21C 0.9800 . ?
C10 H10A 0.9800 . ?
C10 H10B 0.9800 . ?
C10 H10C 0.9800 . ?
C22 H22A 0.9800 . ?
C22 H22B 0.9800 . ?
C22 H22C 0.9800 . ?
C23 H23A 0.9800 . ?
C23 H23B 0.9800 . ?
C23 H23C 0.9800 . ?

loop_
_geom_torsion_atom_site_label_1
_geom_torsion_atom_site_label_2
_geom_torsion_atom_site_label_3
_geom_torsion_atom_site_label_4
_geom_torsion
_geom_torsion_site_symmetry_1
_geom_torsion_site_symmetry_2
_geom_torsion_site_symmetry_3
_geom_torsion_site_symmetry_4
_geom_torsion_publ_flag
Re1 P2 O4 C15 -1.7(5) . . . . ?
Re1 P2 C16 C18 41.6(5) . . . . ?
Re1 P2 C16 C19 162.7(4) . . . . ?
Re1 P2 C16 C17 -77.2(5) . . . . ?
Re1 P2 C20 C21 -69.5(4) . . . . ?
Re1 P2 C20 C22 50.4(5) . . . . ?
Re1 P2 C20 C23 167.4(5) . . . . ?
Re1 P1 O3 C11 14.5(4) . . . . ?
Re1 P1 C7 C8 -44.9(4) . . . . ?
Re1 P1 C7 C9 74.6(5) . . . . ?
Re1 P1 C7 C10 -161.4(4) . . . . ?
Re1 N1 C15 O4 4.2(7) . . . . ?
Re1 N1 C15 C14 -174.1(4) . . . . ?
Re1 N1 C11 O3 -5.5(6) . . . . ?
Re1 N1 C11 C12 173.2(4) . . . . ?
P2 O4 C15 N1 -1.2(7) . . . . ?
P2 O4 C15 C14 177.2(4) . . . . ?
P1 O3 C11 N1 -7.8(7) . . . . ?
P1 O3 C11 C12 173.5(4) . . . . ?
O3 P1 C7 C8 61.5(4) . . . . ?
O3 P1 C7 C9 -179.1(5) . . . . ?
O3 P1 C7 C10 -55.0(5) . . . . ?
N1 C15 C14 C13 1.3(9) . . . . ?
O4 P2 C16 C18 152.8(4) . . . . ?
O4 P2 C16 C19 -86.0(5) . . . . ?
O4 P2 C16 C17 34.0(5) . . . . ?
O4 P2 C20 C21 -176.1(4) . . . . ?
O4 P2 C20 C22 -56.3(5) . . . . ?
O4 P2 C20 C23 60.8(6) . . . . ?
O4 C15 C14 C13 -176.9(5) . . . . ?
C12 C13 C14 C15 1.2(9) . . . . ?
C3 P1 O3 C11 141.1(4) . . . . ?
C3 P1 C7 C8 167.2(4) . . . . ?
C3 P1 C7 C9 -73.4(5) . . . . ?
C3 P1 C7 C10 50.7(6) . . . . ?
C16 P2 O4 C15 -127.9(5) . . . . ?
C16 P2 C20 C21 79.4(5) . . . . ?
C16 P2 C20 C22 -160.8(4) . . . . ?
C16 P2 C20 C23 -43.7(7) . . . . ?
C7 P1 O3 C11 -105.9(4) . . . . ?
C15 N1 C11 O3 -176.7(5) . . . . ?
C15 N1 C11 C12 2.0(8) . . . . ?
C11 N1 C15 O4 175.3(5) . . . . ?
C11 N1 C15 C14 -2.9(8) . . . . ?
C11 C12 C13 C14 -2.1(9) . . . . ?
C13 C12 C11 O3 179.1(5) . . . . ?
C13 C12 C11 N1 0.4(9) . . . . ?
C20 P2 O4 C15 118.1(5) . . . . ?
C20 P2 C16 C18 -105.7(5) . . . . ?
C20 P2 C16 C19 15.5(6) . . . . ?
C20 P2 C16 C17 135.5(5) . . . . ?

loop_
_exptl_oxdiff_crystal_face_indexfrac_h
_exptl_oxdiff_crystal_face_indexfrac_k
_exptl_oxdiff_crystal_face_indexfrac_l
_exptl_oxdiff_crystal_face_x
_exptl_oxdiff_crystal_face_y
_exptl_oxdiff_crystal_face_z
-1.1736 6.6408 -0.1657 -0.1978 0.1867 0.9623
-5.5784 -1.6039 6.5804 -0.6323 0.6001 -0.4900
0.1210 -6.5503 1.3201 0.0748 -0.0701 -0.9947
5.5264 -3.9349 -5.2920 0.6776 -0.6424 -0.3579
4.8202 3.0769 -6.0616 0.5306 -0.5039 0.6815
15.6928 -0.7550 0.0729 -0.3325 -0.9397 -0.0803
-15.7786 0.2998 0.0693 0.3336 0.9427 0.0091
2.8495 -6.3097 1.9283 -0.0706 -0.1993 -0.9774
2.4461 6.3243 -1.9873 -0.0412 -0.1165 0.9923
